data_7120767
loop_
_publ_author_name
'Sch\"on, Florian'
'Leist, Marko'
'Neuba, Adam'
'Lang, Johannes'
'Braun, Carolin'
'Sun, Yu'
'Niedner-Schatterburg, Gereon'
'Braese, Stefan'
'Thiel, Werner R.'

_publ_section_title
;
 A direct access to heterobimetallic complexes by roll-over
 cyclometallation
;
_journal_name_full 'Chem. Commun.'
_journal_paper_doi 10.1039/C7CC07119A
_journal_year 2017
_chemical_formula_sum 'C22 H27 Cl9 Ir N5 Pt'
_chemical_formula_weight 1067.82
_space_group_crystal_system triclinic
_space_group_IT_number 2
_space_group_name_Hall '-P 1'
_space_group_name_H-M_alt 'P -1'
_symmetry_space_group_name_Hall '-P 1'
_symmetry_space_group_name_H-M 'P -1'
_atom_sites_solution_hydrogens geom
_atom_sites_solution_primary direct
_atom_sites_solution_secondary difmap
_audit_creation_method SHELXL-2014/7
_audit_update_record
;
2017-09-11 deposited with the CCDC.
2017-10-12 downloaded from the CCDC.
;
_cell_angle_alpha 66.417(7)
_cell_angle_beta 79.935(6)
_cell_angle_gamma 85.543(6)
_cell_formula_units_Z 2
_cell_length_a 8.7625(7)
_cell_length_b 13.8954(10)
_cell_length_c 14.7185(10)
_cell_measurement_reflns_used 4139
_cell_measurement_temperature 150(2)
_cell_measurement_theta_max 62.6980
_cell_measurement_theta_min 5.5810
_cell_volume 1617.1(2)
_computing_cell_refinement 'CrysAlisPro 1.171.38.43 (Rigaku OD, 2015)'
_computing_data_collection 'CrysAlisPro 1.171.38.43 (Rigaku OD, 2015)'
_computing_data_reduction 'CrysAlisPro 1.171.38.43 (Rigaku OD, 2015)'
_computing_structure_refinement 'SHELXL-2014/7 (Sheldrick, 2014)'
_computing_structure_solution 'SIR92 (Giacovazzo et al., 1994)'
_diffrn_ambient_temperature 150(2)
_diffrn_detector_area_resol_mean 16.1399
_diffrn_measured_fraction_theta_full 0.982
_diffrn_measured_fraction_theta_max 0.982
_diffrn_measurement_device_type 'Xcalibur, Sapphire3, Gemini ultra'
_diffrn_measurement_method '\w scans'
_diffrn_radiation_type 'Cu K\a'
_diffrn_radiation_wavelength 1.54184
_diffrn_reflns_av_R_equivalents 0.1361
_diffrn_reflns_av_unetI/netI 0.0266
_diffrn_reflns_Laue_measured_fraction_full 0.982
_diffrn_reflns_Laue_measured_fraction_max 0.982
_diffrn_reflns_limit_h_max 9
_diffrn_reflns_limit_h_min -10
_diffrn_reflns_limit_k_max 15
_diffrn_reflns_limit_k_min -15
_diffrn_reflns_limit_l_max 16
_diffrn_reflns_limit_l_min -16
_diffrn_reflns_number 5463
_diffrn_reflns_point_group_measured_fraction_full 0.982
_diffrn_reflns_point_group_measured_fraction_max 0.982
_diffrn_reflns_theta_full 62.807
_diffrn_reflns_theta_max 62.807
_diffrn_reflns_theta_min 3.318
_diffrn_source 'fine-focus sealed X-ray tube'
_exptl_absorpt_coefficient_mu 22.858
_exptl_absorpt_correction_T_max 0.244
_exptl_absorpt_correction_T_min 0.018
_exptl_absorpt_correction_type analytical
_exptl_absorpt_process_details
;
CrysAlisPro 1.171.38.43 (Rigaku Oxford Diffraction, 2015)
Analytical numeric absorption correction using a multifaceted crystal
            model based on expressions derived by R.C. Clark & J.S. Reid.
(Clark, R. C. & Reid, J. S. (1995). Acta Cryst. A51, 887-897)
Empirical absorption correction using spherical harmonics,
 implemented in SCALE3 ABSPACK scaling algorithm.
;
_exptl_crystal_colour brown
_exptl_crystal_density_diffrn 2.193
_exptl_crystal_description prism
_exptl_crystal_F_000 1004
_exptl_crystal_size_max 0.457
_exptl_crystal_size_mid 0.269
_exptl_crystal_size_min 0.130
_refine_diff_density_max 4.306
_refine_diff_density_min -3.600
_refine_diff_density_rms 0.576
_refine_ls_extinction_method none
_refine_ls_goodness_of_fit_ref 1.379
_refine_ls_hydrogen_treatment constr
_refine_ls_matrix_type full
_refine_ls_number_parameters 344
_refine_ls_number_reflns 5463
_refine_ls_number_restraints 0
_refine_ls_restrained_S_all 1.379
_refine_ls_R_factor_all 0.1148
_refine_ls_R_factor_gt 0.1095
_refine_ls_shift/su_max 0.000
_refine_ls_shift/su_mean 0.000
_refine_ls_structure_factor_coef Fsqd
_refine_ls_weighting_details 'w=1/[\s^2^(Fo^2^)+(0.2000P)^2^] where P=(Fo^2^+2Fc^2^)/3'
_refine_ls_weighting_scheme calc
_refine_ls_wR_factor_gt 0.2854
_refine_ls_wR_factor_ref 0.2927
_reflns_Friedel_coverage 0.000
_reflns_number_gt 4834
_reflns_number_total 5463
_reflns_threshold_expression 'I > 2\s(I)'
_cod_data_source_file c7cc07119a2.cif
_cod_data_source_block shelx_CCDC1
_cod_database_code 7120767
_shelx_shelxl_version_number 2014/7
_shelx_space_group_comment
;
The symmetry employed for this shelxl refinement is uniquely defined
by the following loop, which should always be used as a source of
symmetry information in preference to the above space-group names.
They are only intended as comments.
;
_shelx_estimated_absorpt_t_min 0.034
_shelx_estimated_absorpt_t_max 0.155

loop_
_space_group_symop_operation_xyz
'x, y, z'
'-x, -y, -z'

loop_
_atom_site_label
_atom_site_type_symbol
_atom_site_fract_x
_atom_site_fract_y
_atom_site_fract_z
_atom_site_U_iso_or_equiv
_atom_site_adp_type
_atom_site_occupancy
_atom_site_site_symmetry_order
_atom_site_calc_flag
_atom_site_refinement_flags_posn
_atom_site_refinement_flags_adp
C1 C 0.515(2) 0.1728(13) 0.3344(13) 0.031(3) Uani 1 1 d . .
H1 H 0.4490 0.1815 0.2866 0.038 Uiso 1 1 calc R U
C2 C 0.454(2) 0.1310(16) 0.4365(15) 0.043(5) Uani 1 1 d . .
H2 H 0.3464 0.1165 0.4591 0.051 Uiso 1 1 calc R U
C3 C 0.564(2) 0.1104(13) 0.5077(16) 0.039(4) Uani 1 1 d . .
H3 H 0.5309 0.0788 0.5781 0.047 Uiso 1 1 calc R U
C4 C 0.759(2) 0.1842(13) 0.3704(12) 0.026(3) Uani 1 1 d . .
C5 C 0.914(2) 0.2241(13) 0.3328(12) 0.028(3) Uani 1 1 d . .
C6 C 0.9521(17) 0.2729(11) 0.2308(11) 0.017(3) Uani 1 1 d . .
C7 C 1.102(2) 0.3104(14) 0.2043(13) 0.038(4) Uani 1 1 d . .
H7 H 1.1485 0.3337 0.1358 0.046 Uiso 1 1 calc R U
C8 C 1.125(2) 0.2814(12) 0.3687(13) 0.031(4) Uani 1 1 d . .
C9 C 1.110(3) 0.3136(15) 0.5238(14) 0.041(4) Uani 1 1 d . .
H9A H 1.1812 0.3359 0.5560 0.062 Uiso 1 1 calc R U
H9B H 1.0237 0.3639 0.5094 0.062 Uiso 1 1 calc R U
H9C H 1.0698 0.2439 0.5688 0.062 Uiso 1 1 calc R U
C10 C 1.326(2) 0.3800(15) 0.3846(16) 0.041(4) Uani 1 1 d . .
H10A H 1.3634 0.3937 0.4371 0.062 Uiso 1 1 calc R U
H10B H 1.4085 0.3473 0.3522 0.062 Uiso 1 1 calc R U
H10C H 1.2936 0.4463 0.3344 0.062 Uiso 1 1 calc R U
C11 C 0.642(2) 0.2392(14) 0.0540(14) 0.036(4) Uani 1 1 d . .
C12 C 0.739(2) 0.1502(13) 0.1014(12) 0.031(4) Uani 1 1 d . .
C13 C 0.899(2) 0.1822(15) 0.0706(12) 0.032(4) Uani 1 1 d . .
C14 C 0.899(2) 0.2917(15) 0.0053(13) 0.036(4) Uani 1 1 d . .
C15 C 0.745(2) 0.3249(13) -0.0075(12) 0.030(3) Uani 1 1 d . .
C16 C 0.469(3) 0.244(2) 0.0524(15) 0.050(5) Uani 1 1 d . .
H16A H 0.4223 0.1776 0.0999 0.074 Uiso 1 1 calc R U
H16B H 0.4234 0.3014 0.0716 0.074 Uiso 1 1 calc R U
H16C H 0.4509 0.2576 -0.0154 0.074 Uiso 1 1 calc R U
C17 C 0.685(3) 0.0416(14) 0.1655(14) 0.046(5) Uani 1 1 d . .
H17A H 0.5710 0.0404 0.1756 0.069 Uiso 1 1 calc R U
H17B H 0.7267 -0.0057 0.1324 0.069 Uiso 1 1 calc R U
H17C H 0.7200 0.0185 0.2306 0.069 Uiso 1 1 calc R U
C18 C 1.037(3) 0.1113(19) 0.0971(17) 0.055(6) Uani 1 1 d . .
H18A H 1.0016 0.0407 0.1431 0.082 Uiso 1 1 calc R U
H18B H 1.0983 0.1082 0.0359 0.082 Uiso 1 1 calc R U
H18C H 1.1008 0.1389 0.1295 0.082 Uiso 1 1 calc R U
C19 C 1.043(3) 0.3569(19) -0.0505(16) 0.056(6) Uani 1 1 d . .
H19A H 1.1355 0.3158 -0.0279 0.084 Uiso 1 1 calc R U
H19B H 1.0490 0.3763 -0.1228 0.084 Uiso 1 1 calc R U
H19C H 1.0380 0.4206 -0.0368 0.084 Uiso 1 1 calc R U
C20 C 0.695(3) 0.4366(16) -0.0737(17) 0.055(5) Uani 1 1 d . .
H20A H 0.5824 0.4396 -0.0700 0.082 Uiso 1 1 calc R U
H20B H 0.7275 0.4872 -0.0498 0.082 Uiso 1 1 calc R U
H20C H 0.7445 0.4539 -0.1435 0.082 Uiso 1 1 calc R U
N1 N 0.6640(17) 0.2010(10) 0.3025(11) 0.029(3) Uani 1 1 d . .
N2 N 0.7131(19) 0.1380(11) 0.4694(11) 0.033(3) Uani 1 1 d . .
N3 N 0.9950(17) 0.2167(10) 0.4077(11) 0.028(3) Uani 1 1 d . .
N4 N 1.1859(18) 0.3154(12) 0.2713(10) 0.033(3) Uani 1 1 d . .
N5 N 1.1934(19) 0.3094(12) 0.4292(12) 0.036(3) Uani 1 1 d . .
Cl1 Cl 1.1194(5) 0.0568(3) 0.6129(3) 0.0359(9) Uani 1 1 d . .
Cl2 Cl 0.7661(5) -0.0230(4) 0.6804(3) 0.0393(10) Uani 1 1 d . .
Cl3 Cl 0.6768(6) 0.4316(3) 0.1625(3) 0.0383(9) Uani 1 1 d . .
Ir1 Ir 0.77913(8) 0.27116(5) 0.15092(5) 0.0269(4) Uani 1 1 d . .
Pt1 Pt 0.89749(8) 0.10582(5) 0.54155(5) 0.0284(4) Uani 1 1 d . .
C21 C 0.769(2) 0.4974(17) 0.3410(17) 0.045(5) Uani 1 1 d . .
H21 H 0.7540 0.4625 0.2955 0.054 Uiso 1 1 calc R U
Cl4 Cl 0.7063(8) 0.4105(6) 0.4688(5) 0.0713(17) Uani 1 1 d . .
Cl5 Cl 0.9630(7) 0.5247(4) 0.3253(4) 0.0556(12) Uani 1 1 d . .
Cl6 Cl 0.6553(9) 0.6120(6) 0.3136(6) 0.0762(18) Uani 1 1 d . .
C22 C 0.219(4) 0.847(2) 0.2086(18) 0.068(8) Uani 1 1 d . .
H22 H 0.1952 0.8875 0.2519 0.081 Uiso 1 1 calc R U
Cl7 Cl 0.2916(17) 0.7236(9) 0.2765(11) 0.136(4) Uani 1 1 d . .
Cl8 Cl 0.0373(10) 0.8180(6) 0.1761(6) 0.083(2) Uani 1 1 d . .
Cl9 Cl 0.3400(8) 0.9195(5) 0.0974(5) 0.0678(15) Uani 1 1 d . .

loop_
_atom_site_aniso_label
_atom_site_aniso_U_11
_atom_site_aniso_U_22
_atom_site_aniso_U_33
_atom_site_aniso_U_23
_atom_site_aniso_U_13
_atom_site_aniso_U_12
C1 0.020(8) 0.030(8) 0.032(9) -0.002(7) 0.006(6) -0.001(7)
C2 0.044(11) 0.040(10) 0.045(11) -0.022(9) 0.013(9) -0.023(9)
C3 0.047(11) 0.018(8) 0.051(11) -0.015(8) 0.005(9) -0.015(8)
C4 0.028(9) 0.025(8) 0.018(7) -0.001(6) 0.002(6) -0.010(6)
C5 0.031(9) 0.029(8) 0.018(7) -0.007(7) 0.008(6) -0.003(7)
C6 0.016(7) 0.015(7) 0.017(7) -0.005(6) 0.002(5) -0.007(5)
C7 0.050(12) 0.032(9) 0.024(8) -0.006(7) 0.003(8) -0.001(8)
C8 0.040(10) 0.022(8) 0.030(9) -0.007(7) -0.012(7) -0.009(7)
C9 0.053(12) 0.033(9) 0.031(9) -0.002(8) -0.013(8) -0.009(8)
C10 0.043(11) 0.037(10) 0.050(11) -0.017(9) -0.022(9) -0.004(8)
C11 0.032(10) 0.030(9) 0.039(10) -0.001(8) -0.016(8) -0.009(7)
C12 0.040(10) 0.024(8) 0.021(8) -0.004(7) 0.012(7) -0.008(7)
C13 0.028(9) 0.047(10) 0.022(7) -0.015(7) 0.004(6) -0.010(7)
C14 0.042(10) 0.038(9) 0.023(8) -0.014(7) 0.006(7) -0.001(8)
C15 0.035(9) 0.031(9) 0.022(8) -0.006(7) -0.010(7) 0.005(7)
C16 0.041(12) 0.077(15) 0.030(10) -0.014(10) -0.015(8) -0.011(10)
C17 0.082(16) 0.027(9) 0.026(9) -0.009(7) 0.002(9) -0.018(10)
C18 0.073(16) 0.051(12) 0.047(12) -0.027(10) -0.022(11) 0.027(11)
C19 0.070(15) 0.056(13) 0.033(10) -0.010(10) 0.008(10) -0.025(12)
C20 0.071(16) 0.034(11) 0.045(12) -0.003(9) -0.006(11) 0.010(10)
N1 0.037(8) 0.016(6) 0.028(7) -0.003(5) 0.004(6) -0.017(6)
N2 0.040(9) 0.029(7) 0.019(7) -0.001(6) 0.008(6) -0.017(6)
N3 0.027(7) 0.020(6) 0.039(8) -0.014(6) -0.007(6) -0.004(5)
N4 0.039(8) 0.035(8) 0.021(7) -0.005(6) 0.001(6) -0.018(6)
N5 0.037(8) 0.029(7) 0.040(8) -0.014(6) 0.002(7) -0.002(6)
Cl1 0.040(2) 0.034(2) 0.0253(19) -0.0012(16) -0.0050(16) -0.0144(18)
Cl2 0.046(3) 0.042(2) 0.0246(19) -0.0046(17) -0.0026(17) -0.0217(19)
Cl3 0.049(2) 0.0264(19) 0.039(2) -0.0133(17) -0.0046(18) -0.0030(17)
Ir1 0.0317(5) 0.0224(5) 0.0232(5) -0.0056(3) -0.0009(3) -0.0079(3)
Pt1 0.0353(5) 0.0255(5) 0.0218(5) -0.0064(3) 0.0004(3) -0.0115(3)
C21 0.036(10) 0.048(11) 0.055(12) -0.027(10) -0.004(9) 0.009(9)
Cl4 0.065(4) 0.070(4) 0.067(4) -0.013(3) -0.005(3) -0.023(3)
Cl5 0.057(3) 0.051(3) 0.051(3) -0.017(2) 0.004(2) 0.004(2)
Cl6 0.073(4) 0.073(4) 0.085(5) -0.032(4) -0.026(4) 0.025(3)
C22 0.11(2) 0.056(14) 0.040(12) -0.028(11) -0.025(13) 0.029(14)
Cl7 0.151(11) 0.092(7) 0.128(9) -0.002(6) -0.045(8) 0.036(7)
Cl8 0.103(6) 0.072(4) 0.083(5) -0.041(4) -0.004(4) -0.020(4)
Cl9 0.071(4) 0.071(4) 0.060(3) -0.029(3) 0.000(3) -0.003(3)

loop_
_atom_type_symbol
_atom_type_description
_atom_type_scat_dispersion_real
_atom_type_scat_dispersion_imag
_atom_type_scat_source
C C 0.0181 0.0091 'International Tables Vol C Tables 4.2.6.8 and 6.1.1.4'
H H 0.0000 0.0000 'International Tables Vol C Tables 4.2.6.8 and 6.1.1.4'
N N 0.0311 0.0180 'International Tables Vol C Tables 4.2.6.8 and 6.1.1.4'
Cl Cl 0.3639 0.7018 'International Tables Vol C Tables 4.2.6.8 and 6.1.1.4'
Ir Ir -4.7710 6.5667 'International Tables Vol C Tables 4.2.6.8 and 6.1.1.4'
Pt Pt -4.5932 6.9264 'International Tables Vol C Tables 4.2.6.8 and 6.1.1.4'

loop_
_geom_angle_atom_site_label_1
_geom_angle_atom_site_label_2
_geom_angle_atom_site_label_3
_geom_angle
N1 C1 C2 121.3(18)
N1 C1 H1 119.3
C2 C1 H1 119.3
C1 C2 C3 116.9(17)
C1 C2 H2 121.5
C3 C2 H2 121.5
N2 C3 C2 117.8(17)
N2 C3 H3 121.1
C2 C3 H3 121.1
N2 C4 N1 123.3(15)
N2 C4 C5 119.3(15)
N1 C4 C5 117.3(14)
C6 C5 N3 130.3(15)
C6 C5 C4 116.2(15)
N3 C5 C4 113.0(14)
C5 C6 C7 110.7(14)
C5 C6 Ir1 114.7(11)
C7 C6 Ir1 134.5(12)
N4 C7 C6 123.2(15)
N4 C7 H7 118.4
C6 C7 H7 118.4
N4 C8 N5 118.5(15)
N4 C8 N3 121.2(14)
N5 C8 N3 120.2(15)
N5 C9 H9A 109.5
N5 C9 H9B 109.5
H9A C9 H9B 109.5
N5 C9 H9C 109.5
H9A C9 H9C 109.5
H9B C9 H9C 109.5
N5 C10 H10A 109.5
N5 C10 H10B 109.5
H10A C10 H10B 109.5
N5 C10 H10C 109.5
H10A C10 H10C 109.5
H10B C10 H10C 109.5
C15 C11 C12 106.7(15)
C15 C11 C16 123.2(18)
C12 C11 C16 129.6(18)
C15 C11 Ir1 71.4(9)
C12 C11 Ir1 68.8(9)
C16 C11 Ir1 131.4(15)
C13 C12 C11 108.6(15)
C13 C12 C17 125.3(18)
C11 C12 C17 126.0(18)
C13 C12 Ir1 69.7(9)
C11 C12 Ir1 72.5(10)
C17 C12 Ir1 127.1(11)
C14 C13 C12 106.9(17)
C14 C13 C18 127.4(18)
C12 C13 C18 125.6(19)
C14 C13 Ir1 70.2(9)
C12 C13 Ir1 71.1(9)
C18 C13 Ir1 126.8(12)
C15 C14 C13 108.7(16)
C15 C14 C19 125.6(19)
C13 C14 C19 125.3(19)
C15 C14 Ir1 74.1(10)
C13 C14 Ir1 70.4(9)
C19 C14 Ir1 127.1(13)
C14 C15 C11 109.0(16)
C14 C15 C20 125.2(18)
C11 C15 C20 125.7(18)
C14 C15 Ir1 68.0(9)
C11 C15 Ir1 70.7(10)
C20 C15 Ir1 125.7(13)
C11 C16 H16A 109.5
C11 C16 H16B 109.5
H16A C16 H16B 109.5
C11 C16 H16C 109.5
H16A C16 H16C 109.5
H16B C16 H16C 109.5
C12 C17 H17A 109.5
C12 C17 H17B 109.5
H17A C17 H17B 109.5
C12 C17 H17C 109.5
H17A C17 H17C 109.5
H17B C17 H17C 109.5
C13 C18 H18A 109.5
C13 C18 H18B 109.5
H18A C18 H18B 109.5
C13 C18 H18C 109.5
H18A C18 H18C 109.5
H18B C18 H18C 109.5
C14 C19 H19A 109.5
C14 C19 H19B 109.5
H19A C19 H19B 109.5
C14 C19 H19C 109.5
H19A C19 H19C 109.5
H19B C19 H19C 109.5
C15 C20 H20A 109.5
C15 C20 H20B 109.5
H20A C20 H20B 109.5
C15 C20 H20C 109.5
H20A C20 H20C 109.5
H20B C20 H20C 109.5
C1 N1 C4 119.4(15)
C1 N1 Ir1 127.7(12)
C4 N1 Ir1 112.9(11)
C4 N2 C3 121.0(17)
C4 N2 Pt1 110.1(12)
C3 N2 Pt1 128.5(13)
C5 N3 C8 111.0(14)
C5 N3 Pt1 110.1(10)
C8 N3 Pt1 138.7(11)
C8 N4 C7 120.0(15)
C8 N5 C10 118.3(15)
C8 N5 C9 122.9(16)
C10 N5 C9 113.4(15)
C6 Ir1 C14 104.6(7)
C6 Ir1 C13 98.6(6)
C14 Ir1 C13 39.4(7)
C6 Ir1 N1 78.3(5)
C14 Ir1 N1 162.3(6)
C13 Ir1 N1 123.2(6)
C6 Ir1 C12 126.9(7)
C14 Ir1 C12 65.3(6)
C13 Ir1 C12 39.3(7)
N1 Ir1 C12 98.7(5)
C6 Ir1 C11 163.8(7)
C14 Ir1 C11 64.7(7)
C13 Ir1 C11 65.4(7)
N1 Ir1 C11 108.2(6)
C12 Ir1 C11 38.7(7)
C6 Ir1 C15 138.3(6)
C14 Ir1 C15 37.9(7)
C13 Ir1 C15 64.4(6)
N1 Ir1 C15 143.3(6)
C12 Ir1 C15 63.9(6)
C11 Ir1 C15 38.0(7)
C6 Ir1 Cl3 89.3(4)
C14 Ir1 Cl3 113.4(5)
C13 Ir1 Cl3 152.8(5)
N1 Ir1 Cl3 83.9(4)
C12 Ir1 Cl3 143.7(5)
C11 Ir1 Cl3 105.9(5)
C15 Ir1 Cl3 92.6(4)
N2 Pt1 N3 81.2(5)
N2 Pt1 Cl2 92.1(4)
N3 Pt1 Cl2 172.5(4)
N2 Pt1 Cl1 173.0(4)
N3 Pt1 Cl1 97.3(4)
Cl2 Pt1 Cl1 88.99(15)
Cl5 C21 Cl6 111.3(12)
Cl5 C21 Cl4 109.2(12)
Cl6 C21 Cl4 108.7(11)
Cl5 C21 H21 109.2
Cl6 C21 H21 109.2
Cl4 C21 H21 109.2
Cl7 C22 Cl9 114.5(17)
Cl7 C22 Cl8 104.1(16)
Cl9 C22 Cl8 108.5(12)
Cl7 C22 H22 109.8
Cl9 C22 H22 109.8
Cl8 C22 H22 109.8

loop_
_geom_bond_atom_site_label_1
_geom_bond_atom_site_label_2
_geom_bond_distance
C1 N1 1.34(2)
C1 C2 1.40(3)
C1 H1 0.9500
C2 C3 1.48(3)
C2 H2 0.9500
C3 N2 1.35(3)
C3 H3 0.9500
C4 N2 1.34(2)
C4 N1 1.35(2)
C4 C5 1.44(3)
C5 C6 1.37(2)
C5 N3 1.38(2)
C6 C7 1.38(3)
C6 Ir1 2.080(14)
C7 N4 1.35(2)
C7 H7 0.9500
C8 N4 1.34(2)
C8 N5 1.34(2)
C8 N3 1.40(2)
C9 N5 1.48(3)
C9 H9A 0.9800
C9 H9B 0.9800
C9 H9C 0.9800
C10 N5 1.46(3)
C10 H10A 0.9800
C10 H10B 0.9800
C10 H10C 0.9800
C11 C15 1.44(3)
C11 C12 1.44(3)
C11 C16 1.52(3)
C11 Ir1 2.204(17)
C12 C13 1.44(3)
C12 C17 1.49(2)
C12 Ir1 2.155(16)
C13 C14 1.44(3)
C13 C18 1.50(3)
C13 Ir1 2.136(17)
C14 C15 1.41(3)
C14 C19 1.52(3)
C14 Ir1 2.133(16)
C15 C20 1.54(3)
C15 Ir1 2.213(16)
C16 H16A 0.9800
C16 H16B 0.9800
C16 H16C 0.9800
C17 H17A 0.9800
C17 H17B 0.9800
C17 H17C 0.9800
C18 H18A 0.9800
C18 H18B 0.9800
C18 H18C 0.9800
C19 H19A 0.9800
C19 H19B 0.9800
C19 H19C 0.9800
C20 H20A 0.9800
C20 H20B 0.9800
C20 H20C 0.9800
N1 Ir1 2.138(14)
N2 Pt1 2.012(16)
N3 Pt1 2.042(15)
Cl1 Pt1 2.299(4)
Cl2 Pt1 2.297(4)
Cl3 Ir1 2.397(4)
C21 Cl5 1.73(2)
C21 Cl6 1.75(2)
C21 Cl4 1.80(2)
C21 H21 1.0000
C22 Cl7 1.73(3)
C22 Cl9 1.75(3)
C22 Cl8 1.86(3)
C22 H22 1.0000
